data_4001024
loop_
_publ_author_name
'Wang, Chengliang'
'Liu, Yaling'
'Ji, Zhuoyu'
'Wang, Erjing'
'Li, Rongjin'
'Jiang, Hui'
'Tang, Qingxin'
'Li, Hongxiang'
'Hu, Wenping'

_publ_section_title
;
 Cruciforms: Assembling Single Crystal Micro- and Nanostructures from One
 to Three Dimensions and Their Applications in Organic Field-Effect
 Transistors
;
_journal_issue 13
_journal_name_full 'Chemistry of Materials'
_journal_page_first 2840
_journal_paper_doi 10.1021/cm900511g
_journal_volume 21
_journal_year 2009
_chemical_formula_moiety 'C30 H18'
_chemical_formula_sum 'C30 H18'
_chemical_formula_weight 378.44
_chemical_name_systematic
; 
 ? 
;
_space_group_IT_number 15
_symmetry_cell_setting monoclinic
_symmetry_space_group_name_Hall '-C 2yc'
_symmetry_space_group_name_H-M 'C 1 2/c 1'
_atom_sites_solution_hydrogens geom
_atom_sites_solution_primary direct
_atom_sites_solution_secondary difmap
_audit_creation_method SHELXL-97
_cell_angle_alpha 90.00
_cell_angle_beta 99.72(3)
_cell_angle_gamma 90.00
_cell_formula_units_Z 4
_cell_length_a 22.866(5)
_cell_length_b 5.3567(11)
_cell_length_c 16.930(3)
_cell_measurement_reflns_used 10992
_cell_measurement_temperature 296(2)
_cell_measurement_theta_max 27.48
_cell_measurement_theta_min 2.17
_cell_volume 2043.9(7)
_computing_cell_refinement 'Rapid Auto(Rigaku 2001)'
_computing_data_collection 'Rapid Auto(Rigaku 2001)'
_computing_data_reduction 'Rapid Auto(Rigaku 2001)'
_computing_molecular_graphics 'XP in Siemens SHELXTL (Sheldrick, 1994)'
_computing_publication_material 'SHELX97 (Sheldrick, 1997)'
_computing_structure_refinement 'SHELXL-97 (Sheldrick, 1997)'
_computing_structure_solution 'SHELXS-97 (Sheldrick, 1990)'
_diffrn_ambient_temperature 296(2)
_diffrn_measured_fraction_theta_full 0.997
_diffrn_measured_fraction_theta_max 0.997
_diffrn_measurement_device_type 'Rigaku raix Rapid IP Area Detector'
_diffrn_measurement_method '\w scans at fixed \c = 45\%'
_diffrn_radiation_monochromator graphite
_diffrn_radiation_source 'rotating anode'
_diffrn_radiation_type MoK\a
_diffrn_radiation_wavelength 0.71073
_diffrn_reflns_av_R_equivalents 0.0377
_diffrn_reflns_av_sigmaI/netI 0.0481
_diffrn_reflns_limit_h_max 27
_diffrn_reflns_limit_h_min -27
_diffrn_reflns_limit_k_max 6
_diffrn_reflns_limit_k_min -6
_diffrn_reflns_limit_l_max 20
_diffrn_reflns_limit_l_min -20
_diffrn_reflns_number 3463
_diffrn_reflns_theta_full 25.50
_diffrn_reflns_theta_max 25.50
_diffrn_reflns_theta_min 2.78
_exptl_absorpt_coefficient_mu 0.070
_exptl_absorpt_correction_T_max 0.9965
_exptl_absorpt_correction_T_min 0.9726
_exptl_absorpt_correction_type multi-scan
_exptl_absorpt_process_details 'ABSCOR by T.Higashi    8 March, 1995'
_exptl_crystal_colour orange
_exptl_crystal_density_diffrn 1.230
_exptl_crystal_density_method 'not measured'
_exptl_crystal_description plate
_exptl_crystal_F_000 792
_exptl_crystal_size_max 0.40
_exptl_crystal_size_mid 0.34
_exptl_crystal_size_min 0.05
_refine_diff_density_max 0.122
_refine_diff_density_min -0.129
_refine_diff_density_rms 0.036
_refine_ls_extinction_method none
_refine_ls_goodness_of_fit_ref 1.090
_refine_ls_hydrogen_treatment constr
_refine_ls_matrix_type full
_refine_ls_number_parameters 136
_refine_ls_number_reflns 1901
_refine_ls_number_restraints 0
_refine_ls_restrained_S_all 1.090
_refine_ls_R_factor_all 0.1008
_refine_ls_R_factor_gt 0.0594
_refine_ls_shift/su_max 0.000
_refine_ls_shift/su_mean 0.000
_refine_ls_structure_factor_coef Fsqd
_refine_ls_weighting_details 'calc w=1/[\s^2^(Fo^2^)+(0.0578P)^2^+0.0000P] where P=(Fo^2^+2Fc^2^)/3'
_refine_ls_weighting_scheme calc
_refine_ls_wR_factor_gt 0.1235
_refine_ls_wR_factor_ref 0.1388
_reflns_number_gt 1267
_reflns_number_total 1901
_reflns_threshold_expression >2sigma(I)
_cod_data_source_file cm900511g_si_002.cif
_cod_data_source_block BPEA
_cod_original_cell_volume 2043.8(7)
_cod_original_sg_symbol_H-M C2/c
_cod_database_code 4001024

loop_
_symmetry_equiv_pos_as_xyz
'x, y, z'
'-x, y, -z+1/2'
'x+1/2, y+1/2, z'
'-x+1/2, y+1/2, -z+1/2'
'-x, -y, -z'
'x, -y, z-1/2'
'-x+1/2, -y+1/2, -z'
'x+1/2, -y+1/2, z-1/2'

loop_
_atom_site_label
_atom_site_type_symbol
_atom_site_fract_x
_atom_site_fract_y
_atom_site_fract_z
_atom_site_U_iso_or_equiv
_atom_site_adp_type
_atom_site_occupancy
_atom_site_symmetry_multiplicity
_atom_site_calc_flag
_atom_site_refinement_flags
C1 C -0.20480(10) -0.2978(4) 0.21367(13) 0.0691(6) Uani 1 1 d .
H1A H -0.2040 -0.4234 0.2518 0.083 Uiso 1 1 calc R
C2 C -0.24896(10) -0.2970(5) 0.14666(15) 0.0798(7) Uani 1 1 d .
H2A H -0.2778 -0.4211 0.1403 0.096 Uiso 1 1 calc R
C3 C -0.25030(10) -0.1149(6) 0.08990(14) 0.0769(8) Uani 1 1 d .
H3A H -0.2805 -0.1121 0.0456 0.092 Uiso 1 1 calc R
C4 C -0.20710(12) 0.0622(5) 0.09887(14) 0.0849(8) Uani 1 1 d .
H4A H -0.2071 0.1836 0.0596 0.102 Uiso 1 1 calc R
C5 C -0.16360(10) 0.0632(4) 0.16533(13) 0.0727(7) Uani 1 1 d .
H5A H -0.1345 0.1864 0.1707 0.087 Uiso 1 1 calc R
C6 C -0.16215(8) -0.1147(4) 0.22432(11) 0.0518(5) Uani 1 1 d .
C7 C -0.11809(9) -0.1001(4) 0.29572(12) 0.0580(6) Uani 1 1 d .
C8 C -0.08317(9) -0.0755(4) 0.35646(12) 0.0565(6) Uani 1 1 d .
C9 C -0.04128(8) -0.0385(4) 0.42884(11) 0.0508(5) Uani 1 1 d .
C10 C 0.00168(8) 0.1525(4) 0.43193(11) 0.0508(5) Uani 1 1 d .
C11 C 0.00412(9) 0.3127(4) 0.36540(12) 0.0584(6) Uani 1 1 d .
H11A H -0.0228 0.2898 0.3182 0.070 Uiso 1 1 calc R
C12 C 0.04480(10) 0.4974(4) 0.36963(13) 0.0664(6) Uani 1 1 d .
H12A H 0.0454 0.6005 0.3256 0.080 Uiso 1 1 calc R
C13 C 0.08635(9) 0.5350(4) 0.44043(14) 0.0664(6) Uani 1 1 d .
H13A H 0.1143 0.6619 0.4426 0.080 Uiso 1 1 calc R
C14 C 0.08571(9) 0.3878(4) 0.50492(12) 0.0604(6) Uani 1 1 d .
H14A H 0.1133 0.4152 0.5512 0.072 Uiso 1 1 calc R
C15 C 0.04352(8) 0.1910(4) 0.50353(11) 0.0508(5) Uani 1 1 d .

loop_
_atom_site_aniso_label
_atom_site_aniso_U_11
_atom_site_aniso_U_22
_atom_site_aniso_U_33
_atom_site_aniso_U_23
_atom_site_aniso_U_13
_atom_site_aniso_U_12
C1 0.0794(15) 0.0696(14) 0.0550(13) -0.0001(11) 0.0017(12) -0.0135(13)
C2 0.0706(15) 0.0976(19) 0.0679(16) -0.0206(15) 0.0023(13) -0.0239(13)
C3 0.0616(15) 0.112(2) 0.0519(14) -0.0143(15) -0.0066(11) 0.0178(14)
C4 0.0913(18) 0.0918(19) 0.0632(16) 0.0183(13) -0.0110(14) 0.0018(15)
C5 0.0700(15) 0.0776(17) 0.0646(15) 0.0122(12) -0.0058(12) -0.0112(12)
C6 0.0530(12) 0.0584(12) 0.0416(11) -0.0035(10) 0.0005(9) 0.0058(9)
C7 0.0534(12) 0.0677(14) 0.0502(12) -0.0031(10) 0.0009(10) 0.0046(10)
C8 0.0524(12) 0.0645(14) 0.0500(13) -0.0036(10) 0.0007(10) 0.0052(10)
C9 0.0471(11) 0.0609(13) 0.0423(11) -0.0060(9) 0.0014(9) 0.0095(9)
C10 0.0489(11) 0.0595(13) 0.0429(11) -0.0031(10) 0.0048(9) 0.0097(10)
C11 0.0554(12) 0.0706(14) 0.0480(12) -0.0011(11) 0.0051(9) 0.0076(11)
C12 0.0683(14) 0.0740(15) 0.0581(14) 0.0064(12) 0.0139(11) 0.0048(12)
C13 0.0650(14) 0.0676(15) 0.0675(15) -0.0034(12) 0.0135(12) -0.0040(11)
C14 0.0536(13) 0.0704(15) 0.0550(13) -0.0088(11) 0.0030(10) 0.0028(10)
C15 0.0463(11) 0.0576(12) 0.0475(12) -0.0071(9) 0.0049(9) 0.0068(9)

loop_
_atom_type_symbol
_atom_type_description
_atom_type_scat_dispersion_real
_atom_type_scat_dispersion_imag
_atom_type_scat_source
C C 0.0033 0.0016 'International Tables Vol C Tables 4.2.6.8 and 6.1.1.4'
H H 0.0000 0.0000 'International Tables Vol C Tables 4.2.6.8 and 6.1.1.4'

loop_
_geom_angle_atom_site_label_1
_geom_angle_atom_site_label_2
_geom_angle_atom_site_label_3
_geom_angle
_geom_angle_site_symmetry_1
_geom_angle_site_symmetry_3
C6 C1 C2 120.6(2) . .
C6 C1 H1A 119.7 . .
C2 C1 H1A 119.7 . .
C3 C2 C1 120.3(2) . .
C3 C2 H2A 119.8 . .
C1 C2 H2A 119.8 . .
C4 C3 C2 119.4(2) . .
C4 C3 H3A 120.3 . .
C2 C3 H3A 120.3 . .
C3 C4 C5 120.5(2) . .
C3 C4 H4A 119.8 . .
C5 C4 H4A 119.8 . .
C4 C5 C6 121.2(2) . .
C4 C5 H5A 119.4 . .
C6 C5 H5A 119.4 . .
C1 C6 C5 118.01(18) . .
C1 C6 C7 122.02(19) . .
C5 C6 C7 119.94(19) . .
C8 C7 C6 176.0(2) . .
C7 C8 C9 178.4(2) . .
C10 C9 C15 120.54(16) . 5_556
C10 C9 C8 119.41(17) . .
C15 C9 C8 120.05(18) 5_556 .
C9 C10 C11 121.78(17) . .
C9 C10 C15 119.88(18) . .
C11 C10 C15 118.33(19) . .
C12 C11 C10 121.16(19) . .
C12 C11 H11A 119.4 . .
C10 C11 H11A 119.4 . .
C11 C12 C13 120.5(2) . .
C11 C12 H12A 119.7 . .
C13 C12 H12A 119.7 . .
C14 C13 C12 120.4(2) . .
C14 C13 H13A 119.8 . .
C12 C13 H13A 119.8 . .
C13 C14 C15 121.22(19) . .
C13 C14 H14A 119.4 . .
C15 C14 H14A 119.4 . .
C9 C15 C14 122.02(17) 5_556 .
C9 C15 C10 119.57(18) 5_556 .
C14 C15 C10 118.39(19) . .

loop_
_geom_bond_atom_site_label_1
_geom_bond_atom_site_label_2
_geom_bond_distance
_geom_bond_site_symmetry_2
C1 C6 1.373(3) .
C1 C2 1.385(3) .
C1 H1A 0.9300 .
C2 C3 1.366(3) .
C2 H2A 0.9300 .
C3 C4 1.359(3) .
C3 H3A 0.9300 .
C4 C5 1.370(3) .
C4 H4A 0.9300 .
C5 C6 1.377(3) .
C5 H5A 0.9300 .
C6 C7 1.439(3) .
C7 C8 1.198(2) .
C8 C9 1.436(3) .
C9 C10 1.413(3) .
C9 C15 1.415(3) 5_556
C10 C11 1.425(3) .
C10 C15 1.427(3) .
C11 C12 1.352(3) .
C11 H11A 0.9300 .
C12 C13 1.413(3) .
C12 H12A 0.9300 .
C13 C14 1.349(3) .
C13 H13A 0.9300 .
C14 C15 1.427(3) .
C14 H14A 0.9300 .
C15 C9 1.415(3) 5_556

loop_
_geom_torsion_atom_site_label_1
_geom_torsion_atom_site_label_2
_geom_torsion_atom_site_label_3
_geom_torsion_atom_site_label_4
_geom_torsion
_geom_torsion_site_symmetry_1
_geom_torsion_site_symmetry_4
C6 C1 C2 C3 0.6(4) . .
C1 C2 C3 C4 1.5(4) . .
C2 C3 C4 C5 -2.0(4) . .
C3 C4 C5 C6 0.4(4) . .
C2 C1 C6 C5 -2.1(3) . .
C2 C1 C6 C7 175.7(2) . .
C4 C5 C6 C1 1.7(3) . .
C4 C5 C6 C7 -176.2(2) . .
C1 C6 C7 C8 -108(3) . .
C5 C6 C7 C8 70(3) . .
C6 C7 C8 C9 -44(10) . .
C7 C8 C9 C10 -33(7) . .
C7 C8 C9 C15 147(7) . 5_556
C15 C9 C10 C11 -178.51(17) 5_556 .
C8 C9 C10 C11 1.0(3) . .
C15 C9 C10 C15 0.5(3) 5_556 .
C8 C9 C10 C15 180.00(17) . .
C9 C10 C11 C12 178.85(19) . .
C15 C10 C11 C12 -0.2(3) . .
C10 C11 C12 C13 0.4(3) . .
C11 C12 C13 C14 -0.4(3) . .
C12 C13 C14 C15 0.2(3) . .
C13 C14 C15 C9 -178.51(19) . 5_556
C13 C14 C15 C10 0.0(3) . .
C9 C10 C15 C9 -0.5(3) . 5_556
C11 C10 C15 C9 178.55(17) . 5_556
C9 C10 C15 C14 -179.10(17) . .
C11 C10 C15 C14 0.0(3) . .
